data_7012640
loop_
_publ_author_name
'Henderson, Kenneth W.'
'Honeyman, Gordon W.'
'Kennedy, Alan R.'
'Mulvey, Robert E.'
'Parkinson, John A.'
'Sherrington, David C.'

_publ_section_title
;
 Magnesium aryloxides: synthesis, structure, solution behavior and
 magnesiate ion formation
;
_journal_issue 7
_journal_name_full 'Dalton Transactions'
_journal_page_first 1365
_journal_paper_doi 10.1039/b212608g
_journal_year 2003
_chemical_formula_sum 'C36 H58 Mg O4'
_chemical_formula_weight 579.13
_space_group_IT_number 56
_symmetry_cell_setting orthorhombic
_symmetry_space_group_name_Hall '-P 2ab 2ac'
_symmetry_space_group_name_H-M 'P c c n'
_atom_sites_solution_hydrogens geom
_atom_sites_solution_primary direct
_atom_sites_solution_secondary difmap
_audit_creation_method SHELXL-97
_cell_angle_alpha 90.00
_cell_angle_beta 90.00
_cell_angle_gamma 90.00
_cell_formula_units_Z 4
_cell_length_a 20.0212(6)
_cell_length_b 9.8738(2)
_cell_length_c 16.6859(5)
_cell_measurement_reflns_used 4182
_cell_measurement_temperature 123(2)
_cell_measurement_theta_max 27.48
_cell_measurement_theta_min 1.02
_cell_volume 3298.56(15)
_computing_structure_refinement 'SHELXL-97 (Sheldrick, 1997)'
_computing_structure_solution SIR-97
_diffrn_ambient_temperature 123(2)
_diffrn_measured_fraction_theta_full 0.998
_diffrn_measured_fraction_theta_max 0.998
_diffrn_measurement_device_type 'Nonius Kappa CCD'
_diffrn_measurement_method 'phi and omega scans'
_diffrn_radiation_monochromator graphite
_diffrn_radiation_source 'fine-focus sealed tube'
_diffrn_radiation_type MoK\a
_diffrn_radiation_wavelength 0.71073
_diffrn_reflns_av_R_equivalents 0.0539
_diffrn_reflns_av_sigmaI/netI 0.0681
_diffrn_reflns_limit_h_max 25
_diffrn_reflns_limit_h_min -25
_diffrn_reflns_limit_k_max 12
_diffrn_reflns_limit_k_min -12
_diffrn_reflns_limit_l_max 21
_diffrn_reflns_limit_l_min -21
_diffrn_reflns_number 7089
_diffrn_reflns_theta_full 27.48
_diffrn_reflns_theta_max 27.48
_diffrn_reflns_theta_min 2.03
_diffrn_standards_decay_% 0
_diffrn_standards_number 0
_exptl_absorpt_coefficient_mu 0.090
_exptl_absorpt_correction_type none
_exptl_crystal_colour colourless
_exptl_crystal_density_diffrn 1.166
_exptl_crystal_density_method 'not measured'
_exptl_crystal_description needle
_exptl_crystal_F_000 1272
_exptl_crystal_size_max 0.7
_exptl_crystal_size_mid 0.18
_exptl_crystal_size_min 0.10
_refine_diff_density_max 0.204
_refine_diff_density_min -0.219
_refine_diff_density_rms 0.044
_refine_ls_extinction_method none
_refine_ls_goodness_of_fit_ref 1.025
_refine_ls_hydrogen_treatment noref
_refine_ls_matrix_type full
_refine_ls_number_parameters 192
_refine_ls_number_reflns 3769
_refine_ls_number_restraints 0
_refine_ls_restrained_S_all 1.025
_refine_ls_R_factor_all 0.0832
_refine_ls_R_factor_gt 0.0437
_refine_ls_shift/su_max 0.000
_refine_ls_shift/su_mean 0.000
_refine_ls_structure_factor_coef Fsqd
_refine_ls_weighting_details 'calc w=1/[\s^2^(Fo^2^)+(0.0414P)^2^+0.4159P] where P=(Fo^2^+2Fc^2^)/3'
_refine_ls_weighting_scheme calc
_refine_ls_wR_factor_gt 0.0893
_refine_ls_wR_factor_ref 0.1002
_reflns_number_gt 2527
_reflns_number_total 3769
_reflns_threshold_expression >2sigma(I)
_cod_data_source_file b212608g.txt
_cod_data_source_block h15
_cod_original_sg_symbol_H-M Pccn
_cod_database_code 7012640

loop_
_symmetry_equiv_pos_as_xyz
'x, y, z'
'-x+1/2, -y+1/2, z'
'x+1/2, -y, -z+1/2'
'-x, y+1/2, -z+1/2'
'-x, -y, -z'
'x-1/2, y-1/2, -z'
'-x-1/2, y, z-1/2'
'x, -y-1/2, z-1/2'

loop_
_atom_site_label
_atom_site_type_symbol
_atom_site_fract_x
_atom_site_fract_y
_atom_site_fract_z
_atom_site_U_iso_or_equiv
_atom_site_adp_type
_atom_site_occupancy
_atom_site_symmetry_multiplicity
_atom_site_calc_flag
_atom_site_refinement_flags
_atom_site_disorder_assembly
_atom_site_disorder_group
Mg1 Mg 0.2500 0.7500 0.23246(4) 0.01848(18) Uani 1 2 d S . .
O1 O 0.16980(5) 0.78221(9) 0.28589(6) 0.0193(2) Uani 1 1 d . . .
O2 O 0.22004(5) 0.61719(10) 0.14407(6) 0.0220(3) Uani 1 1 d . . .
C1 C 0.11553(7) 0.79072(14) 0.33251(9) 0.0185(3) Uani 1 1 d . . .
C2 C 0.07434(7) 0.90884(15) 0.33053(9) 0.0192(3) Uani 1 1 d . . .
C3 C 0.01911(7) 0.91483(16) 0.38124(9) 0.0239(4) Uani 1 1 d . . .
H3 H -0.0081 0.9936 0.3804 0.029 Uiso 1 1 calc R . .
C4 C 0.00242(7) 0.81069(16) 0.43274(10) 0.0262(4) Uani 1 1 d . . .
H4 H -0.0353 0.8181 0.4670 0.031 Uiso 1 1 calc R . .
C5 C 0.04146(7) 0.69586(15) 0.43356(9) 0.0232(4) Uani 1 1 d . . .
H5 H 0.0299 0.6241 0.4688 0.028 Uiso 1 1 calc R . .
C6 C 0.09735(7) 0.68112(14) 0.38452(9) 0.0197(3) Uani 1 1 d . . .
C7 C 0.08965(7) 1.02976(14) 0.27522(9) 0.0210(3) Uani 1 1 d . . .
C8 C 0.08994(8) 0.98467(16) 0.18726(9) 0.0265(4) Uani 1 1 d . . .
H8A H 0.1254 0.9178 0.1790 0.040 Uiso 1 1 calc R . .
H8B H 0.0979 1.0633 0.1527 0.040 Uiso 1 1 calc R . .
H8C H 0.0467 0.9441 0.1739 0.040 Uiso 1 1 calc R . .
C9 C 0.15728(7) 1.09175(15) 0.29854(10) 0.0261(4) Uani 1 1 d . . .
H9A H 0.1921 1.0223 0.2951 0.039 Uiso 1 1 calc R . .
H9B H 0.1549 1.1263 0.3535 0.039 Uiso 1 1 calc R . .
H9C H 0.1679 1.1663 0.2619 0.039 Uiso 1 1 calc R . .
C10 C 0.03766(8) 1.14370(15) 0.28168(10) 0.0272(4) Uani 1 1 d . . .
H10A H 0.0494 1.2169 0.2446 0.041 Uiso 1 1 calc R . .
H10B H 0.0370 1.1788 0.3366 0.041 Uiso 1 1 calc R . .
H10C H -0.0066 1.1081 0.2680 0.041 Uiso 1 1 calc R . .
C11 C 0.13723(7) 0.54819(15) 0.38765(9) 0.0208(3) Uani 1 1 d . . .
C12 C 0.13901(8) 0.48084(15) 0.30490(10) 0.0251(4) Uani 1 1 d . . .
H12A H 0.0938 0.4521 0.2900 0.038 Uiso 1 1 calc R . .
H12B H 0.1685 0.4017 0.3066 0.038 Uiso 1 1 calc R . .
H12C H 0.1558 0.5456 0.2652 0.038 Uiso 1 1 calc R . .
C13 C 0.20849(7) 0.57441(15) 0.41818(10) 0.0241(4) Uani 1 1 d . . .
H13A H 0.2320 0.6338 0.3805 0.036 Uiso 1 1 calc R . .
H13B H 0.2325 0.4882 0.4226 0.036 Uiso 1 1 calc R . .
H13C H 0.2065 0.6179 0.4709 0.036 Uiso 1 1 calc R . .
C14 C 0.10658(8) 0.44346(15) 0.44498(10) 0.0279(4) Uani 1 1 d . . .
H14A H 0.1060 0.4802 0.4995 0.042 Uiso 1 1 calc R . .
H14B H 0.1333 0.3604 0.4439 0.042 Uiso 1 1 calc R . .
H14C H 0.0608 0.4230 0.4281 0.042 Uiso 1 1 calc R . .
C15 C 0.23555(8) 0.47555(15) 0.12612(10) 0.0253(4) Uani 1 1 d . . .
H15A H 0.2440 0.4242 0.1761 0.030 Uiso 1 1 calc R . .
H15B H 0.2755 0.4691 0.0913 0.030 Uiso 1 1 calc R . .
C16 C 0.17436(8) 0.42107(16) 0.08331(11) 0.0307(4) Uani 1 1 d . . .
H16A H 0.1417 0.3832 0.1219 0.037 Uiso 1 1 calc R . .
H16B H 0.1867 0.3501 0.0441 0.037 Uiso 1 1 calc R . .
C17 C 0.14635(8) 0.54563(16) 0.04143(10) 0.0263(4) Uani 1 1 d . . .
H17A H 0.1704 0.5643 -0.0092 0.032 Uiso 1 1 calc R . .
H17B H 0.0981 0.5351 0.0299 0.032 Uiso 1 1 calc R . .
C18 C 0.15839(7) 0.65539(16) 0.10218(10) 0.0244(4) Uani 1 1 d . . .
H18A H 0.1637 0.7442 0.0754 0.029 Uiso 1 1 calc R . .
H18B H 0.1206 0.6612 0.1403 0.029 Uiso 1 1 calc R . .

loop_
_atom_site_aniso_label
_atom_site_aniso_U_11
_atom_site_aniso_U_22
_atom_site_aniso_U_33
_atom_site_aniso_U_23
_atom_site_aniso_U_13
_atom_site_aniso_U_12
Mg1 0.0155(4) 0.0202(4) 0.0197(4) 0.000 0.000 -0.0008(3)
O1 0.0156(5) 0.0205(6) 0.0217(6) 0.0007(4) 0.0022(4) 0.0006(4)
O2 0.0201(6) 0.0230(5) 0.0230(6) -0.0025(5) -0.0026(5) 0.0000(5)
C1 0.0140(8) 0.0221(8) 0.0193(8) -0.0038(6) -0.0014(6) -0.0014(6)
C2 0.0171(8) 0.0207(8) 0.0198(8) -0.0019(6) -0.0036(6) -0.0008(6)
C3 0.0208(8) 0.0247(8) 0.0262(9) -0.0028(7) 0.0000(7) 0.0040(7)
C4 0.0183(8) 0.0333(9) 0.0270(9) -0.0012(8) 0.0064(7) 0.0020(7)
C5 0.0203(8) 0.0253(8) 0.0239(9) 0.0027(7) 0.0018(7) -0.0016(7)
C6 0.0174(8) 0.0213(8) 0.0205(8) -0.0010(6) -0.0021(6) -0.0005(6)
C7 0.0181(8) 0.0212(8) 0.0237(9) -0.0002(7) 0.0002(7) 0.0032(6)
C8 0.0272(9) 0.0281(9) 0.0241(9) 0.0025(7) -0.0009(7) 0.0029(7)
C9 0.0260(9) 0.0220(8) 0.0302(9) -0.0010(7) -0.0009(7) 0.0015(7)
C10 0.0247(9) 0.0247(8) 0.0322(10) 0.0008(7) -0.0009(8) 0.0045(7)
C11 0.0183(8) 0.0229(8) 0.0211(8) 0.0030(7) 0.0021(7) 0.0008(6)
C12 0.0282(9) 0.0202(8) 0.0270(9) -0.0005(7) 0.0026(7) -0.0008(7)
C13 0.0212(8) 0.0264(8) 0.0247(9) 0.0021(7) 0.0008(7) 0.0037(7)
C14 0.0282(9) 0.0258(8) 0.0296(10) 0.0054(7) 0.0053(7) 0.0015(7)
C15 0.0270(9) 0.0237(8) 0.0254(9) -0.0037(7) -0.0007(7) 0.0013(7)
C16 0.0293(9) 0.0284(9) 0.0344(10) -0.0068(8) -0.0044(8) -0.0027(8)
C17 0.0178(8) 0.0362(9) 0.0249(9) -0.0029(7) -0.0016(7) -0.0031(7)
C18 0.0204(8) 0.0280(8) 0.0248(9) 0.0025(7) -0.0040(7) 0.0019(7)

loop_
_atom_type_symbol
_atom_type_description
_atom_type_scat_dispersion_real
_atom_type_scat_dispersion_imag
_atom_type_scat_source
Mg Mg 0.0486 0.0363 'International Tables Vol C Tables 4.2.6.8 and 6.1.1.4'
O O 0.0106 0.0060 'International Tables Vol C Tables 4.2.6.8 and 6.1.1.4'
C C 0.0033 0.0016 'International Tables Vol C Tables 4.2.6.8 and 6.1.1.4'
H H 0.0000 0.0000 'International Tables Vol C Tables 4.2.6.8 and 6.1.1.4'

loop_
_geom_angle_atom_site_label_1
_geom_angle_atom_site_label_2
_geom_angle_atom_site_label_3
_geom_angle
_geom_angle_site_symmetry_1
_geom_angle_site_symmetry_3
_geom_angle_publ_flag
O1 Mg1 O1 122.85(7) 2_565 . ?
O1 Mg1 O2 118.95(4) 2_565 . ?
O1 Mg1 O2 101.53(4) . . ?
O1 Mg1 O2 101.53(4) 2_565 2_565 ?
O1 Mg1 O2 118.95(4) . 2_565 ?
O2 Mg1 O2 88.71(6) . 2_565 ?
C1 O1 Mg1 170.99(9) . . ?
C15 O2 C18 109.06(11) . . ?
C15 O2 Mg1 133.80(9) . . ?
C18 O2 Mg1 114.94(8) . . ?
O1 C1 C2 120.41(13) . . ?
O1 C1 C6 120.68(12) . . ?
C2 C1 C6 118.91(13) . . ?
C3 C2 C1 118.59(14) . . ?
C3 C2 C7 119.27(13) . . ?
C1 C2 C7 122.14(13) . . ?
C4 C3 C2 122.55(15) . . ?
C4 C3 H3 118.7 . . ?
C2 C3 H3 118.7 . . ?
C5 C4 C3 118.81(14) . . ?
C5 C4 H4 120.6 . . ?
C3 C4 H4 120.6 . . ?
C4 C5 C6 122.39(14) . . ?
C4 C5 H5 118.8 . . ?
C6 C5 H5 118.8 . . ?
C5 C6 C1 118.69(13) . . ?
C5 C6 C11 119.09(13) . . ?
C1 C6 C11 122.21(13) . . ?
C8 C7 C9 110.77(13) . . ?
C8 C7 C10 106.40(13) . . ?
C9 C7 C10 106.72(12) . . ?
C8 C7 C2 110.44(12) . . ?
C9 C7 C2 109.42(12) . . ?
C10 C7 C2 113.01(12) . . ?
C7 C8 H8A 109.5 . . ?
C7 C8 H8B 109.5 . . ?
H8A C8 H8B 109.5 . . ?
C7 C8 H8C 109.5 . . ?
H8A C8 H8C 109.5 . . ?
H8B C8 H8C 109.5 . . ?
C7 C9 H9A 109.5 . . ?
C7 C9 H9B 109.5 . . ?
H9A C9 H9B 109.5 . . ?
C7 C9 H9C 109.5 . . ?
H9A C9 H9C 109.5 . . ?
H9B C9 H9C 109.5 . . ?
C7 C10 H10A 109.5 . . ?
C7 C10 H10B 109.5 . . ?
H10A C10 H10B 109.5 . . ?
C7 C10 H10C 109.5 . . ?
H10A C10 H10C 109.5 . . ?
H10B C10 H10C 109.5 . . ?
C12 C11 C14 106.14(12) . . ?
C12 C11 C13 110.49(12) . . ?
C14 C11 C13 106.13(13) . . ?
C12 C11 C6 110.60(12) . . ?
C14 C11 C6 112.85(12) . . ?
C13 C11 C6 110.46(12) . . ?
C11 C12 H12A 109.5 . . ?
C11 C12 H12B 109.5 . . ?
H12A C12 H12B 109.5 . . ?
C11 C12 H12C 109.5 . . ?
H12A C12 H12C 109.5 . . ?
H12B C12 H12C 109.5 . . ?
C11 C13 H13A 109.5 . . ?
C11 C13 H13B 109.5 . . ?
H13A C13 H13B 109.5 . . ?
C11 C13 H13C 109.5 . . ?
H13A C13 H13C 109.5 . . ?
H13B C13 H13C 109.5 . . ?
C11 C14 H14A 109.5 . . ?
C11 C14 H14B 109.5 . . ?
H14A C14 H14B 109.5 . . ?
C11 C14 H14C 109.5 . . ?
H14A C14 H14C 109.5 . . ?
H14B C14 H14C 109.5 . . ?
O2 C15 C16 105.30(12) . . ?
O2 C15 H15A 110.7 . . ?
C16 C15 H15A 110.7 . . ?
O2 C15 H15B 110.7 . . ?
C16 C15 H15B 110.7 . . ?
H15A C15 H15B 108.8 . . ?
C15 C16 C17 103.14(12) . . ?
C15 C16 H16A 111.1 . . ?
C17 C16 H16A 111.1 . . ?
C15 C16 H16B 111.1 . . ?
C17 C16 H16B 111.1 . . ?
H16A C16 H16B 109.1 . . ?
C18 C17 C16 102.35(13) . . ?
C18 C17 H17A 111.3 . . ?
C16 C17 H17A 111.3 . . ?
C18 C17 H17B 111.3 . . ?
C16 C17 H17B 111.3 . . ?
H17A C17 H17B 109.2 . . ?
O2 C18 C17 105.70(12) . . ?
O2 C18 H18A 110.6 . . ?
C17 C18 H18A 110.6 . . ?
O2 C18 H18B 110.6 . . ?
C17 C18 H18B 110.6 . . ?
H18A C18 H18B 108.7 . . ?

loop_
_geom_bond_atom_site_label_1
_geom_bond_atom_site_label_2
_geom_bond_distance
_geom_bond_site_symmetry_2
_geom_bond_publ_flag
Mg1 O1 1.8639(10) 2_565 ?
Mg1 O1 1.8639(10) . ?
Mg1 O2 2.0627(11) . ?
Mg1 O2 2.0627(11) 2_565 ?
O1 C1 1.3389(16) . ?
O2 C15 1.4636(17) . ?
O2 C18 1.4678(17) . ?
C1 C2 1.4288(19) . ?
C1 C6 1.434(2) . ?
C2 C3 1.394(2) . ?
C2 C7 1.540(2) . ?
C3 C4 1.381(2) . ?
C3 H3 0.9500 . ?
C4 C5 1.377(2) . ?
C4 H4 0.9500 . ?
C5 C6 1.394(2) . ?
C5 H5 0.9500 . ?
C6 C11 1.537(2) . ?
C7 C8 1.534(2) . ?
C7 C9 1.536(2) . ?
C7 C10 1.536(2) . ?
C8 H8A 0.9800 . ?
C8 H8B 0.9800 . ?
C8 H8C 0.9800 . ?
C9 H9A 0.9800 . ?
C9 H9B 0.9800 . ?
C9 H9C 0.9800 . ?
C10 H10A 0.9800 . ?
C10 H10B 0.9800 . ?
C10 H10C 0.9800 . ?
C11 C12 1.533(2) . ?
C11 C14 1.537(2) . ?
C11 C13 1.537(2) . ?
C12 H12A 0.9800 . ?
C12 H12B 0.9800 . ?
C12 H12C 0.9800 . ?
C13 H13A 0.9800 . ?
C13 H13B 0.9800 . ?
C13 H13C 0.9800 . ?
C14 H14A 0.9800 . ?
C14 H14B 0.9800 . ?
C14 H14C 0.9800 . ?
C15 C16 1.517(2) . ?
C15 H15A 0.9900 . ?
C15 H15B 0.9900 . ?
C16 C17 1.522(2) . ?
C16 H16A 0.9900 . ?
C16 H16B 0.9900 . ?
C17 C18 1.503(2) . ?
C17 H17A 0.9900 . ?
C17 H17B 0.9900 . ?
C18 H18A 0.9900 . ?
C18 H18B 0.9900 . ?

loop_
_geom_torsion_atom_site_label_1
_geom_torsion_atom_site_label_2
_geom_torsion_atom_site_label_3
_geom_torsion_atom_site_label_4
_geom_torsion
_geom_torsion_site_symmetry_1
_geom_torsion_site_symmetry_2
_geom_torsion_site_symmetry_3
_geom_torsion_site_symmetry_4
_geom_torsion_publ_flag
O1 Mg1 O1 C1 -37.9(6) 2_565 . . . ?
O2 Mg1 O1 C1 98.2(6) . . . . ?
O2 Mg1 O1 C1 -166.9(6) 2_565 . . . ?
O1 Mg1 O2 C15 22.63(14) 2_565 . . . ?
O1 Mg1 O2 C15 -115.58(12) . . . . ?
O2 Mg1 O2 C15 125.11(13) 2_565 . . . ?
O1 Mg1 O2 C18 -176.48(9) 2_565 . . . ?
O1 Mg1 O2 C18 45.31(10) . . . . ?
O2 Mg1 O2 C18 -74.00(9) 2_565 . . . ?
Mg1 O1 C1 C2 158.3(5) . . . . ?
Mg1 O1 C1 C6 -22.4(7) . . . . ?
O1 C1 C2 C3 -178.65(13) . . . . ?
C6 C1 C2 C3 2.0(2) . . . . ?
O1 C1 C2 C7 0.5(2) . . . . ?
C6 C1 C2 C7 -178.84(13) . . . . ?
C1 C2 C3 C4 -0.5(2) . . . . ?
C7 C2 C3 C4 -179.70(14) . . . . ?
C2 C3 C4 C5 -0.6(2) . . . . ?
C3 C4 C5 C6 0.2(2) . . . . ?
C4 C5 C6 C1 1.3(2) . . . . ?
C4 C5 C6 C11 -178.50(14) . . . . ?
O1 C1 C6 C5 178.31(13) . . . . ?
C2 C1 C6 C5 -2.4(2) . . . . ?
O1 C1 C6 C11 -1.9(2) . . . . ?
C2 C1 C6 C11 177.38(13) . . . . ?
C3 C2 C7 C8 -121.39(15) . . . . ?
C1 C2 C7 C8 59.49(18) . . . . ?
C3 C2 C7 C9 116.43(15) . . . . ?
C1 C2 C7 C9 -62.70(18) . . . . ?
C3 C2 C7 C10 -2.3(2) . . . . ?
C1 C2 C7 C10 178.54(13) . . . . ?
C5 C6 C11 C12 121.02(15) . . . . ?
C1 C6 C11 C12 -58.72(18) . . . . ?
C5 C6 C11 C14 2.3(2) . . . . ?
C1 C6 C11 C14 -177.46(14) . . . . ?
C5 C6 C11 C13 -116.33(15) . . . . ?
C1 C6 C11 C13 63.92(18) . . . . ?
C18 O2 C15 C16 -9.74(16) . . . . ?
Mg1 O2 C15 C16 151.96(11) . . . . ?
O2 C15 C16 C17 29.63(16) . . . . ?
C15 C16 C17 C18 -37.83(16) . . . . ?
C15 O2 C18 C17 -14.43(16) . . . . ?
Mg1 O2 C18 C17 -179.95(9) . . . . ?
C16 C17 C18 O2 32.37(15) . . . . ?
